data_4124998
loop_
_publ_author_name
'Arz, Marius I.'
'Stra\&smann, Martin'
'Gei\&s, Daniel'
'Schnakenburg, Gregor'
'Filippou, Alexander C.'

_publ_section_title
;
 Addition of Small Electrophiles to N-Heterocyclic-Carbene-Stabilized
 Disilicon(0): A Revisit of the Isolobal Concept in Low-Valent Silicon
 Chemistry.
;
_journal_issue 13
_journal_name_full 'Journal of the American Chemical Society'
_journal_page_first 4589
_journal_page_last 4600
_journal_paper_doi 10.1021/jacs.6b01018
_journal_volume 138
_journal_year 2016
_chemical_formula_sum 'C87 H87 B F24 N4 Si2'
_chemical_formula_weight 1711.60
_chemical_name_systematic
; 
 ? 
;
_space_group_IT_number 2
_symmetry_cell_setting triclinic
_symmetry_space_group_name_Hall '-P 1'
_symmetry_space_group_name_H-M 'P -1'
_atom_sites_solution_hydrogens geom
_atom_sites_solution_primary direct
_atom_sites_solution_secondary difmap
_audit_creation_method SHELXL-97
_cell_angle_alpha 81.388(3)
_cell_angle_beta 74.544(2)
_cell_angle_gamma 87.162(2)
_cell_formula_units_Z 2
_cell_length_a 12.5317(4)
_cell_length_b 16.8752(5)
_cell_length_c 21.5506(7)
_cell_measurement_reflns_used 18361
_cell_measurement_temperature 123(2)
_cell_measurement_theta_max 29.45
_cell_measurement_theta_min 2.85
_cell_volume 4342.8(2)
_diffrn_ambient_temperature 123(2)
_diffrn_detector 'image plate (34 cm diameter)'
_diffrn_detector_area_resol_mean 6.67
_diffrn_detector_type STOE
_diffrn_measured_fraction_theta_full 0.989
_diffrn_measured_fraction_theta_max 0.989
_diffrn_measurement_device '2-circle goniometer'
_diffrn_measurement_device_type 'STOE IPDS 2T'
_diffrn_measurement_method 'rotation method'
_diffrn_radiation_collimation '0.5 mm diameter, monocapillary'
_diffrn_radiation_monochromator 'plane graphite'
_diffrn_radiation_polarisn_norm 0
_diffrn_radiation_type 'Mo K\a'
_diffrn_radiation_wavelength 0.71073
_diffrn_reflns_av_R_equivalents 0.0519
_diffrn_reflns_av_sigmaI/netI 0.0555
_diffrn_reflns_limit_h_max 16
_diffrn_reflns_limit_h_min -16
_diffrn_reflns_limit_k_max 20
_diffrn_reflns_limit_k_min -22
_diffrn_reflns_limit_l_max 28
_diffrn_reflns_limit_l_min -27
_diffrn_reflns_number 45709
_diffrn_reflns_theta_full 28.00
_diffrn_reflns_theta_max 28.00
_diffrn_reflns_theta_min 2.85
_diffrn_source 'sealed X-ray tube, 12 x 0.4 mm long-fine focus'
_diffrn_source_current 40
_diffrn_source_power 2.00
_diffrn_source_voltage 50
_exptl_absorpt_coefficient_mu 0.138
_exptl_absorpt_correction_T_max 0.9756
_exptl_absorpt_correction_T_min 0.9663
_exptl_absorpt_correction_type integrate
_exptl_crystal_colour red
_exptl_crystal_density_diffrn 1.309
_exptl_crystal_density_method 'not measured'
_exptl_crystal_description block
_exptl_crystal_F_000 1772
_exptl_crystal_size_max 0.25
_exptl_crystal_size_mid 0.20
_exptl_crystal_size_min 0.18
_refine_diff_density_max 0.588
_refine_diff_density_min -0.474
_refine_diff_density_rms 0.054
_refine_ls_extinction_method none
_refine_ls_goodness_of_fit_ref 1.050
_refine_ls_hydrogen_treatment mixed
_refine_ls_matrix_type full
_refine_ls_number_parameters 1203
_refine_ls_number_reflns 20744
_refine_ls_number_restraints 511
_refine_ls_restrained_S_all 1.242
_refine_ls_R_factor_all 0.0797
_refine_ls_R_factor_gt 0.0531
_refine_ls_shift/su_max 0.016
_refine_ls_shift/su_mean 0.001
_refine_ls_structure_factor_coef Fsqd
_refine_ls_weighting_details 'calc w=1/[\s^2^(Fo^2^)+(0.0856P)^2^+0.0000P] where P=(Fo^2^+2Fc^2^)/3'
_refine_ls_weighting_scheme calc
_refine_ls_wR_factor_gt 0.1397
_refine_ls_wR_factor_ref 0.1515
_reflns_number_gt 14408
_reflns_number_total 20744
_reflns_threshold_expression >2sigma(I)
_cod_data_source_file ja6b01018_si_001.cif
_cod_data_source_block 2009
_cod_depositor_comments 'Adding full bibliography for 4124995--4124999.cif.'
_cod_database_code 4124998

loop_
_symmetry_equiv_pos_as_xyz
'x, y, z'
'-x, -y, -z'

loop_
_atom_site_label
_atom_site_type_symbol
_atom_site_fract_x
_atom_site_fract_y
_atom_site_fract_z
_atom_site_U_iso_or_equiv
_atom_site_adp_type
_atom_site_occupancy
_atom_site_symmetry_multiplicity
_atom_site_calc_flag
_atom_site_refinement_flags
_atom_site_disorder_assembly
_atom_site_disorder_group
C1 C 0.82168(16) 0.71661(13) 0.64262(10) 0.0280(4) Uani 1 1 d . . .
C2 C 0.95089(18) 0.65359(15) 0.57183(11) 0.0351(5) Uani 1 1 d . . .
H2 H 1.0206 0.6334 0.5498 0.042 Uiso 1 1 calc R . .
C3 C 0.85258(19) 0.64398(15) 0.55973(11) 0.0366(5) Uani 1 1 d . . .
H3 H 0.8398 0.6159 0.5274 0.044 Uiso 1 1 calc R . .
C4 C 1.01597(16) 0.71754(14) 0.65147(10) 0.0286(4) Uani 1 1 d . . .
C5 C 1.04355(18) 0.65980(14) 0.69823(11) 0.0321(5) Uani 1 1 d . . .
C6 C 1.12549(19) 0.68000(16) 0.72594(12) 0.0382(5) Uani 1 1 d . . .
H6 H 1.1468 0.6424 0.7580 0.046 Uiso 1 1 calc R . .
C7 C 1.17578(19) 0.75351(16) 0.70739(13) 0.0399(5) Uani 1 1 d . . .
H7 H 1.2313 0.7661 0.7269 0.048 Uiso 1 1 calc R . .
C8 C 1.14652(18) 0.80950(16) 0.66057(12) 0.0377(5) Uani 1 1 d . . .
H8 H 1.1827 0.8598 0.6481 0.045 Uiso 1 1 calc R . .
C9 C 1.06500(17) 0.79311(14) 0.63155(11) 0.0315(4) Uani 1 1 d . . .
C10 C 0.9911(2) 0.57730(14) 0.71819(12) 0.0373(5) Uani 1 1 d . . .
H10 H 0.9321 0.5756 0.6951 0.045 Uiso 1 1 calc R . .
C11 C 1.0772(3) 0.51255(18) 0.69697(17) 0.0551(7) Uani 1 1 d . . .
H11A H 1.1065 0.5218 0.6496 0.083 Uiso 1 1 calc R . .
H11B H 1.0425 0.4597 0.7102 0.083 Uiso 1 1 calc R . .
H11C H 1.1378 0.5146 0.7175 0.083 Uiso 1 1 calc R . .
C12 C 0.9374(3) 0.55926(18) 0.79119(14) 0.0521(7) Uani 1 1 d . . .
H12A H 0.9942 0.5587 0.8149 0.078 Uiso 1 1 calc R . .
H12B H 0.9017 0.5068 0.8011 0.078 Uiso 1 1 calc R . .
H12C H 0.8818 0.6007 0.8044 0.078 Uiso 1 1 calc R . .
C13 C 1.03084(18) 0.85456(15) 0.58082(11) 0.0356(5) Uani 1 1 d . . .
H13 H 0.9524 0.8432 0.5826 0.043 Uiso 1 1 calc R . .
C14 C 1.1008(3) 0.8454(2) 0.51245(14) 0.0595(8) Uani 1 1 d . . .
H14A H 1.1782 0.8576 0.5086 0.089 Uiso 1 1 calc R . .
H14B H 1.0734 0.8826 0.4805 0.089 Uiso 1 1 calc R . .
H14C H 1.0957 0.7903 0.5044 0.089 Uiso 1 1 calc R . .
C15 C 1.0338(3) 0.94006(17) 0.59472(16) 0.0543(7) Uani 1 1 d . . .
H15A H 0.9941 0.9431 0.6401 0.082 Uiso 1 1 calc R . .
H15B H 0.9983 0.9761 0.5659 0.082 Uiso 1 1 calc R . .
H15C H 1.1109 0.9560 0.5871 0.082 Uiso 1 1 calc R . .
C16 C 0.65665(17) 0.68217(15) 0.60814(11) 0.0329(5) Uani 1 1 d . . .
C17 C 0.61211(18) 0.74586(15) 0.57298(11) 0.0342(5) Uani 1 1 d U . .
C18 C 0.4983(2) 0.74438(17) 0.58067(13) 0.0424(6) Uani 1 1 d U . .
H18 H 0.4638 0.7867 0.5585 0.051 Uiso 1 1 calc R . .
C19 C 0.4346(2) 0.68233(18) 0.62013(13) 0.0460(6) Uani 1 1 d U . .
H19 H 0.3571 0.6827 0.6247 0.055 Uiso 1 1 calc R . .
C20 C 0.4817(2) 0.62013(19) 0.65292(13) 0.0464(6) Uani 1 1 d . . .
H20 H 0.4362 0.5781 0.6796 0.056 Uiso 1 1 calc R . .
C21 C 0.5955(2) 0.61761(16) 0.64767(11) 0.0386(5) Uani 1 1 d . . .
C22 C 0.6838(2) 0.81296(16) 0.52868(12) 0.0391(5) Uani 1 1 d . . .
H22 H 0.7465 0.8208 0.5477 0.047 Uiso 1 1 calc R . .
C23 C 0.7335(2) 0.78909(18) 0.46112(13) 0.0464(6) Uani 1 1 d . . .
H23A H 0.7769 0.7395 0.4649 0.070 Uiso 1 1 calc R . .
H23B H 0.7816 0.8320 0.4337 0.070 Uiso 1 1 calc R . .
H23C H 0.6738 0.7805 0.4414 0.070 Uiso 1 1 calc R . .
C24 C 0.6229(3) 0.89308(19) 0.52216(15) 0.0571(7) Uani 1 1 d . . .
H24A H 0.5690 0.8897 0.4970 0.086 Uiso 1 1 calc R . .
H24B H 0.6763 0.9353 0.4998 0.086 Uiso 1 1 calc R . .
H24C H 0.5842 0.9057 0.5655 0.086 Uiso 1 1 calc R . .
C25 C 0.6462(2) 0.54831(18) 0.68403(13) 0.0474(6) Uani 1 1 d U . .
H25 H 0.7284 0.5510 0.6660 0.057 Uiso 1 1 calc R . .
C26 C 0.6201(3) 0.5554(2) 0.75666(14) 0.0599(8) Uani 1 1 d . . .
H26A H 0.6479 0.6065 0.7621 0.090 Uiso 1 1 calc R . .
H26B H 0.6559 0.5111 0.7787 0.090 Uiso 1 1 calc R . .
H26C H 0.5398 0.5532 0.7756 0.090 Uiso 1 1 calc R . .
C27 C 0.6091(4) 0.4666(2) 0.67582(19) 0.0732(9) Uani 1 1 d U . .
H27A H 0.5290 0.4616 0.6945 0.110 Uiso 1 1 calc R . .
H27B H 0.6474 0.4242 0.6982 0.110 Uiso 1 1 calc R . .
H27C H 0.6272 0.4615 0.6295 0.110 Uiso 1 1 calc R . .
C55 C 0.61559(19) 0.81727(15) 0.70524(12) 0.0369(5) Uani 1 1 d . . .
H55A H 0.6249 0.8560 0.6655 0.055 Uiso 1 1 calc R . .
H55B H 0.5810 0.8440 0.7431 0.055 Uiso 1 1 calc R . .
H55C H 0.5684 0.7735 0.7036 0.055 Uiso 1 1 calc R . .
C28 C 0.74972(16) 0.84830(13) 0.83448(10) 0.0264(4) Uani 1 1 d . . .
C29 C 0.62710(18) 0.87621(14) 0.92627(11) 0.0341(5) Uani 1 1 d . . .
H29 H 0.5711 0.8694 0.9662 0.041 Uiso 1 1 calc R . .
C30 C 0.67723(18) 0.94507(15) 0.89570(11) 0.0342(5) Uani 1 1 d . . .
H30 H 0.6635 0.9962 0.9098 0.041 Uiso 1 1 calc R . .
C31 C 0.65170(18) 0.73167(14) 0.90856(10) 0.0315(4) Uani 1 1 d . . .
C32 C 0.73280(19) 0.68508(15) 0.93235(11) 0.0350(5) Uani 1 1 d . . .
C33 C 0.7148(2) 0.60304(16) 0.94771(12) 0.0424(6) Uani 1 1 d . . .
H33 H 0.7687 0.5693 0.9624 0.051 Uiso 1 1 calc R . .
C34 C 0.6198(2) 0.56955(16) 0.94195(13) 0.0462(6) Uani 1 1 d . . .
H34 H 0.6096 0.5132 0.9523 0.055 Uiso 1 1 calc R . .
C35 C 0.5398(2) 0.61753(16) 0.92133(12) 0.0421(6) Uani 1 1 d . . .
H35 H 0.4741 0.5939 0.9189 0.050 Uiso 1 1 calc R . .
C36 C 0.55383(19) 0.70020(14) 0.90399(11) 0.0344(5) Uani 1 1 d . . .
C37 C 0.8316(2) 0.72293(16) 0.94469(12) 0.0389(5) Uani 1 1 d . . .
H37 H 0.8548 0.7699 0.9100 0.047 Uiso 1 1 calc R . .
C38 C 0.7976(2) 0.75462(17) 1.01026(12) 0.0444(6) Uani 1 1 d . . .
H38A H 0.7345 0.7916 1.0112 0.067 Uiso 1 1 calc R . .
H38B H 0.8599 0.7829 1.0161 0.067 Uiso 1 1 calc R . .
H38C H 0.7765 0.7096 1.0454 0.067 Uiso 1 1 calc R . .
C39 C 0.9320(3) 0.6669(2) 0.94199(18) 0.0625(8) Uani 1 1 d . . .
H39A H 0.9145 0.6233 0.9785 0.094 Uiso 1 1 calc R . .
H39B H 0.9951 0.6971 0.9447 0.094 Uiso 1 1 calc R . .
H39C H 0.9509 0.6445 0.9010 0.094 Uiso 1 1 calc R . .
C40 C 0.46190(19) 0.75135(16) 0.88425(12) 0.0389(5) Uani 1 1 d . . .
H40 H 0.4925 0.8056 0.8642 0.047 Uiso 1 1 calc R . .
C41 C 0.3675(2) 0.76143(19) 0.94468(15) 0.0521(7) Uani 1 1 d . . .
H41A H 0.3401 0.7086 0.9671 0.078 Uiso 1 1 calc R . .
H41B H 0.3072 0.7928 0.9315 0.078 Uiso 1 1 calc R . .
H41C H 0.3949 0.7894 0.9740 0.078 Uiso 1 1 calc R . .
C42 C 0.4165(3) 0.7172(2) 0.83491(15) 0.0556(7) Uani 1 1 d . . .
H42A H 0.4780 0.7037 0.7991 0.083 Uiso 1 1 calc R . .
H42B H 0.3683 0.7572 0.8178 0.083 Uiso 1 1 calc R . .
H42C H 0.3739 0.6689 0.8561 0.083 Uiso 1 1 calc R . .
C43 C 0.83553(17) 0.98217(14) 0.79721(11) 0.0309(4) Uani 1 1 d . . .
C44 C 0.81131(18) 1.02927(14) 0.74370(12) 0.0339(5) Uani 1 1 d . . .
C45 C 0.8932(2) 1.08027(15) 0.70389(13) 0.0408(5) Uani 1 1 d . . .
H45 H 0.8791 1.1135 0.6672 0.049 Uiso 1 1 calc R . .
C46 C 0.9954(2) 1.08341(16) 0.71697(13) 0.0425(6) Uani 1 1 d . . .
H46 H 1.0512 1.1176 0.6887 0.051 Uiso 1 1 calc R . .
C47 C 1.01607(19) 1.03720(16) 0.77073(13) 0.0417(6) Uani 1 1 d . . .
H47 H 1.0860 1.0409 0.7794 0.050 Uiso 1 1 calc R . .
C48 C 0.93731(18) 0.98507(15) 0.81283(12) 0.0355(5) Uani 1 1 d . . .
C49 C 0.6984(2) 1.02850(15) 0.72992(13) 0.0406(6) Uani 1 1 d . . .
H49 H 0.6596 0.9788 0.7552 0.049 Uiso 1 1 calc R . .
C50 C 0.6293(2) 1.10053(18) 0.75395(15) 0.0521(7) Uani 1 1 d U . .
H50A H 0.6204 1.0983 0.8008 0.078 Uiso 1 1 calc R . .
H50B H 0.5563 1.0993 0.7456 0.078 Uiso 1 1 calc R . .
H50C H 0.6669 1.1502 0.7309 0.078 Uiso 1 1 calc R . .
C51 C 0.7082(3) 1.0263(2) 0.65830(15) 0.0538(7) Uani 1 1 d . . .
H51A H 0.7403 1.0766 0.6327 0.081 Uiso 1 1 calc R . .
H51B H 0.6346 1.0197 0.6522 0.081 Uiso 1 1 calc R . .
H51C H 0.7560 0.9813 0.6439 0.081 Uiso 1 1 calc R . .
C52 C 0.9623(2) 0.93676(18) 0.87262(13) 0.0442(6) Uani 1 1 d . . .
H52 H 0.8969 0.9021 0.8953 0.053 Uiso 1 1 calc R . .
C53 C 0.9775(3) 0.9919(2) 0.91941(17) 0.0633(8) Uani 1 1 d U . .
H53A H 1.0413 1.0266 0.8983 0.095 Uiso 1 1 calc R . .
H53B H 0.9901 0.9597 0.9586 0.095 Uiso 1 1 calc R . .
H53C H 0.9107 1.0251 0.9314 0.095 Uiso 1 1 calc R . .
C54 C 1.0633(2) 0.8818(2) 0.85522(16) 0.0532(7) Uani 1 1 d . . .
H54A H 1.0506 0.8451 0.8268 0.080 Uiso 1 1 calc R . .
H54B H 1.0754 0.8508 0.8951 0.080 Uiso 1 1 calc R . .
H54C H 1.1287 0.9143 0.8327 0.080 Uiso 1 1 calc R . .
C56 C 1.31541(16) 0.31691(13) 0.80090(10) 0.0277(4) Uani 1 1 d . . .
C57 C 1.25738(17) 0.38456(13) 0.82280(10) 0.0298(4) Uani 1 1 d . . .
H57 H 1.1897 0.3987 0.8118 0.036 Uiso 1 1 calc R . .
C58 C 1.29479(18) 0.43200(14) 0.86004(11) 0.0320(5) Uani 1 1 d . . .
C59 C 1.39283(18) 0.41296(14) 0.87783(11) 0.0328(5) Uani 1 1 d . . .
H59 H 1.4181 0.4446 0.9039 0.039 Uiso 1 1 calc R . .
C60 C 1.45251(17) 0.34659(14) 0.85634(11) 0.0319(5) Uani 1 1 d . A .
C61 C 1.41574(17) 0.30052(14) 0.81829(10) 0.0304(4) Uani 1 1 d . . .
H61 H 1.4598 0.2562 0.8034 0.036 Uiso 1 1 calc R . .
C62 C 1.2297(2) 0.50414(15) 0.87989(13) 0.0425(6) Uani 1 1 d . . .
C63 C 1.5570(2) 0.32204(17) 0.87520(13) 0.0422(6) Uani 1 1 d U . .
C64 C 1.30353(16) 0.16735(14) 0.77147(10) 0.0286(4) Uani 1 1 d . . .
C65 C 1.31394(16) 0.11467(14) 0.72569(11) 0.0306(4) Uani 1 1 d . . .
H65 H 1.3071 0.1356 0.6835 0.037 Uiso 1 1 calc R . .
C66 C 1.33391(17) 0.03292(14) 0.73967(12) 0.0336(5) Uani 1 1 d . . .
C67 C 1.34347(19) -0.00033(15) 0.80115(13) 0.0380(5) Uani 1 1 d . . .
H67 H 1.3586 -0.0559 0.8107 0.046 Uiso 1 1 calc R . .
C68 C 1.33026(19) 0.04993(15) 0.84772(12) 0.0368(5) Uani 1 1 d . B .
C69 C 1.31010(17) 0.13189(14) 0.83334(11) 0.0320(5) Uani 1 1 d . . .
H69 H 1.3005 0.1646 0.8667 0.038 Uiso 1 1 calc R . .
C70 C 1.3466(2) -0.01778(17) 0.68737(14) 0.0450(5) Uani 1 1 d U . .
C71 C 1.3401(3) 0.01808(18) 0.91439(15) 0.0515(6) Uani 1 1 d U . .
C72 C 1.14429(16) 0.26956(13) 0.76096(10) 0.0285(4) Uani 1 1 d . . .
C73 C 1.07189(18) 0.25720(15) 0.82342(12) 0.0366(5) Uani 1 1 d . . .
H73 H 1.1020 0.2474 0.8600 0.044 Uiso 1 1 calc R . .
C74 C 0.95774(19) 0.25875(18) 0.83375(13) 0.0456(6) Uani 1 1 d U C .
C75 C 0.91054(19) 0.27432(17) 0.78134(14) 0.0454(6) Uani 1 1 d . . .
H75 H 0.8324 0.2768 0.7882 0.054 Uiso 1 1 calc R . .
C76 C 0.97954(18) 0.28593(15) 0.71975(13) 0.0371(5) Uani 1 1 d . D .
C77 C 1.09451(17) 0.28230(14) 0.70969(11) 0.0309(4) Uani 1 1 d . . .
H77 H 1.1403 0.2888 0.6664 0.037 Uiso 1 1 calc R . .
C78 C 0.8834(2) 0.2455(2) 0.90108(17) 0.0636(7) Uani 1 1 d U . .
C79 C 0.9328(2) 0.30444(18) 0.66225(15) 0.0486(6) Uani 1 1 d U . .
C80 C 1.35183(16) 0.29758(13) 0.68018(10) 0.0274(4) Uani 1 1 d . . .
C81 C 1.31864(17) 0.36605(13) 0.64405(10) 0.0282(4) Uani 1 1 d . . .
H81 H 1.2527 0.3934 0.6632 0.034 Uiso 1 1 calc R . .
C82 C 1.37858(17) 0.39524(13) 0.58143(10) 0.0291(4) Uani 1 1 d . . .
C83 C 1.47845(17) 0.35965(14) 0.55285(10) 0.0305(4) Uani 1 1 d . . .
H83 H 1.5192 0.3788 0.5097 0.037 Uiso 1 1 calc R . .
C84 C 1.51658(16) 0.29542(14) 0.58930(10) 0.0303(4) Uani 1 1 d . . .
C85 C 1.45462(16) 0.26457(14) 0.65121(10) 0.0295(4) Uani 1 1 d . . .
H85 H 1.4828 0.2198 0.6745 0.035 Uiso 1 1 calc R . .
C86 C 1.33254(18) 0.46457(14) 0.54509(10) 0.0317(4) Uani 1 1 d . . .
C87 C 1.62501(18) 0.25563(15) 0.56191(11) 0.0347(5) Uani 1 1 d . . .
B1 B 1.27809(18) 0.26304(15) 0.75310(11) 0.0279(5) Uani 1 1 d . . .
F1 F 1.23959(19) 0.56395(10) 0.83029(9) 0.0674(5) Uani 1 1 d U . .
F2 F 1.12163(15) 0.49003(12) 0.90246(12) 0.0731(5) Uani 1 1 d U . .
F3 F 1.26003(14) 0.53538(9) 0.92624(8) 0.0494(4) Uani 1 1 d . . .
F4 F 1.6480(12) 0.3514(11) 0.8242(7) 0.054(3) Uani 0.192(11) 1 d PU A 1
F5 F 1.5758(12) 0.2482(7) 0.8860(8) 0.049(2) Uani 0.192(11) 1 d PU A 1
F6 F 1.5683(11) 0.3525(8) 0.9283(7) 0.040(3) Uani 0.192(11) 1 d PU A 1
F4S F 1.6409(3) 0.3160(6) 0.8230(2) 0.0541(17) Uani 0.633(14) 1 d PU A 2
F5S F 1.5466(5) 0.2480(3) 0.9117(4) 0.0530(13) Uani 0.633(14) 1 d PU A 2
F6S F 1.5873(4) 0.3719(3) 0.9091(4) 0.0449(12) Uani 0.633(14) 1 d PU A 2
F4T F 1.6107(12) 0.3876(8) 0.8833(9) 0.048(3) Uani 0.175(10) 1 d PU A 3
F5T F 1.6286(12) 0.2773(11) 0.8346(7) 0.050(3) Uani 0.175(10) 1 d PU A 3
F6T F 1.5306(11) 0.2693(10) 0.9326(7) 0.050(3) Uani 0.175(10) 1 d PU A 3
F7 F 1.43778(15) -0.00009(13) 0.63876(10) 0.0713(5) Uani 1 1 d U . .
F8 F 1.35206(19) -0.09595(11) 0.70742(11) 0.0713(5) Uani 1 1 d U . .
F9 F 1.26394(14) -0.00690(11) 0.65825(9) 0.0581(4) Uani 1 1 d U . .
F10 F 1.2535(2) 0.0370(2) 0.96156(11) 0.0696(8) Uani 0.783(4) 1 d PU B 1
F11 F 1.4247(2) 0.05562(16) 0.92967(11) 0.0643(7) Uani 0.783(4) 1 d PU B 1
F12 F 1.3655(4) -0.05761(17) 0.92416(16) 0.0808(9) Uani 0.783(4) 1 d PU B 1
F10S F 1.2507(8) -0.0463(5) 0.9394(4) 0.063(2) Uani 0.217(4) 1 d PU B 2
F11S F 1.3126(13) 0.0604(7) 0.9536(6) 0.081(3) Uani 0.217(4) 1 d PU B 2
F12S F 1.4185(8) -0.0360(7) 0.9104(5) 0.059(2) Uani 0.217(4) 1 d PU B 2
F13 F 0.8149(6) 0.2973(6) 0.9139(4) 0.0768(17) Uani 0.448(13) 1 d PU C 1
F14 F 0.8086(5) 0.1767(6) 0.9036(3) 0.0692(16) Uani 0.448(13) 1 d PU C 1
F15 F 0.93327(16) 0.21360(18) 0.94567(10) 0.0915(7) Uani 1 1 d U C .
F13S F 0.7950(4) 0.2119(5) 0.9094(2) 0.0706(14) Uani 0.552(13) 1 d PU C 2
F14S F 0.8462(7) 0.3215(4) 0.9220(3) 0.109(2) Uani 0.552(13) 1 d PU C 2
F16 F 0.97847(16) 0.25993(13) 0.61545(9) 0.0660(5) Uani 1 1 d U D .
F17 F 0.9246(7) 0.3828(3) 0.6477(4) 0.0597(15) Uani 0.488(14) 1 d PU D 1
F18 F 0.8219(7) 0.2794(4) 0.6829(4) 0.0518(15) Uani 0.488(14) 1 d PU D 1
F17S F 0.9698(7) 0.3764(3) 0.6228(4) 0.0613(16) Uani 0.512(14) 1 d PU D 2
F18S F 0.8302(6) 0.3035(7) 0.6698(4) 0.073(2) Uani 0.512(14) 1 d PU D 2
F19 F 1.22614(11) 0.45252(9) 0.54560(7) 0.0411(3) Uani 1 1 d . . .
F20 F 1.33025(12) 0.53251(8) 0.57088(7) 0.0391(3) Uani 1 1 d . . .
F21 F 1.38848(13) 0.48024(9) 0.48273(6) 0.0439(3) Uani 1 1 d . . .
F22 F 1.68225(12) 0.29452(10) 0.50543(8) 0.0528(4) Uani 1 1 d U . .
F23 F 1.61076(12) 0.18083(10) 0.55022(8) 0.0491(4) Uani 1 1 d . . .
F24 F 1.68972(11) 0.24642(11) 0.60240(7) 0.0498(4) Uani 1 1 d . . .
N1 N 0.93100(14) 0.69835(11) 0.62225(9) 0.0285(4) Uani 1 1 d . . .
N2 N 0.77408(14) 0.68273(12) 0.60320(9) 0.0307(4) Uani 1 1 d . . .
N3 N 0.67216(14) 0.81696(11) 0.88884(8) 0.0283(4) Uani 1 1 d . . .
N4 N 0.75283(14) 0.92724(11) 0.83974(9) 0.0278(4) Uani 1 1 d . . .
Si1 Si 0.75518(5) 0.77568(4) 0.71186(3) 0.03008(14) Uani 1 1 d . . .
Si2 Si 0.86144(5) 0.79196(4) 0.77482(3) 0.03015(14) Uani 1 1 d . . .

loop_
_atom_site_aniso_label
_atom_site_aniso_U_11
_atom_site_aniso_U_22
_atom_site_aniso_U_33
_atom_site_aniso_U_23
_atom_site_aniso_U_13
_atom_site_aniso_U_12
C1 0.0227(9) 0.0344(11) 0.0281(10) -0.0068(8) -0.0078(8) 0.0009(8)
C2 0.0280(10) 0.0451(13) 0.0338(11) -0.0146(10) -0.0068(9) 0.0057(9)
C3 0.0324(11) 0.0477(14) 0.0339(11) -0.0168(10) -0.0105(9) 0.0037(10)
C4 0.0214(9) 0.0364(12) 0.0304(10) -0.0113(8) -0.0082(8) 0.0053(8)
C5 0.0272(10) 0.0358(12) 0.0349(11) -0.0107(9) -0.0093(8) 0.0075(8)
C6 0.0325(11) 0.0433(14) 0.0431(13) -0.0095(10) -0.0174(10) 0.0103(10)
C7 0.0282(11) 0.0480(14) 0.0505(14) -0.0148(11) -0.0187(10) 0.0037(10)
C8 0.0252(10) 0.0408(13) 0.0481(13) -0.0123(10) -0.0080(9) 0.0001(9)
C9 0.0222(9) 0.0362(12) 0.0347(11) -0.0077(9) -0.0040(8) 0.0039(8)
C10 0.0385(12) 0.0323(12) 0.0435(13) -0.0071(10) -0.0148(10) 0.0047(9)
C11 0.0556(17) 0.0399(15) 0.0696(19) -0.0159(13) -0.0134(14) 0.0104(13)
C12 0.0608(17) 0.0418(15) 0.0490(15) -0.0018(12) -0.0095(13) 0.0017(13)
C13 0.0269(10) 0.0387(13) 0.0377(12) -0.0042(9) -0.0042(9) 0.0042(9)
C14 0.0642(19) 0.0605(19) 0.0402(14) 0.0005(13) 0.0016(13) 0.0220(15)
C15 0.0611(18) 0.0397(15) 0.0628(18) -0.0037(13) -0.0208(15) 0.0072(13)
C16 0.0240(10) 0.0475(14) 0.0305(11) -0.0131(9) -0.0085(8) -0.0006(9)
C17 0.0312(10) 0.0430(12) 0.0315(10) -0.0121(9) -0.0102(8) 0.0026(9)
C18 0.0342(10) 0.0563(14) 0.0411(11) -0.0146(10) -0.0144(9) 0.0064(10)
C19 0.0307(10) 0.0650(15) 0.0455(12) -0.0186(11) -0.0091(9) -0.0025(10)
C20 0.0340(12) 0.0650(18) 0.0393(13) -0.0138(12) -0.0021(10) -0.0135(12)
C21 0.0348(12) 0.0516(15) 0.0306(11) -0.0109(10) -0.0069(9) -0.0055(10)
C22 0.0370(12) 0.0449(14) 0.0388(12) -0.0096(10) -0.0143(10) 0.0022(10)
C23 0.0456(14) 0.0539(16) 0.0376(13) -0.0058(11) -0.0066(11) -0.0063(12)
C24 0.0691(19) 0.0519(17) 0.0500(16) -0.0067(13) -0.0179(14) 0.0132(15)
C25 0.0493(15) 0.0542(15) 0.0376(13) -0.0022(11) -0.0106(11) -0.0069(12)
C26 0.078(2) 0.0612(19) 0.0429(15) -0.0031(13) -0.0214(15) -0.0090(16)
C27 0.099(2) 0.0624(15) 0.0659(16) -0.0124(13) -0.0330(15) -0.0044(15)
C55 0.0301(11) 0.0442(14) 0.0399(12) -0.0122(10) -0.0130(9) 0.0053(9)
C28 0.0208(9) 0.0321(11) 0.0272(10) -0.0054(8) -0.0073(7) 0.0000(8)
C29 0.0275(10) 0.0392(13) 0.0314(11) -0.0083(9) 0.0010(8) 0.0007(9)
C30 0.0280(10) 0.0369(12) 0.0352(11) -0.0112(9) -0.0013(9) 0.0031(9)
C31 0.0323(11) 0.0325(11) 0.0277(10) -0.0046(8) -0.0040(8) -0.0020(9)
C32 0.0356(11) 0.0402(13) 0.0282(10) -0.0064(9) -0.0064(9) 0.0019(9)
C33 0.0514(14) 0.0385(13) 0.0358(12) -0.0039(10) -0.0110(11) 0.0064(11)
C34 0.0589(16) 0.0340(13) 0.0424(14) -0.0026(10) -0.0085(12) -0.0051(11)
C35 0.0450(13) 0.0396(14) 0.0398(13) -0.0040(10) -0.0071(10) -0.0106(11)
C36 0.0338(11) 0.0372(12) 0.0297(11) -0.0035(9) -0.0034(9) -0.0068(9)
C37 0.0355(12) 0.0477(14) 0.0342(12) -0.0026(10) -0.0123(9) 0.0020(10)
C38 0.0474(14) 0.0514(16) 0.0363(12) -0.0064(11) -0.0136(11) -0.0044(12)
C39 0.0491(16) 0.078(2) 0.071(2) -0.0259(17) -0.0292(15) 0.0195(15)
C40 0.0318(11) 0.0420(14) 0.0403(12) 0.0016(10) -0.0079(9) -0.0081(10)
C41 0.0363(13) 0.0547(17) 0.0556(16) 0.0023(13) -0.0009(12) 0.0005(12)
C42 0.0510(16) 0.0629(19) 0.0576(17) -0.0004(14) -0.0238(14) -0.0172(14)
C43 0.0218(9) 0.0336(12) 0.0358(11) -0.0096(9) -0.0020(8) -0.0031(8)
C44 0.0274(10) 0.0318(12) 0.0405(12) -0.0055(9) -0.0054(9) -0.0007(8)
C45 0.0354(12) 0.0350(13) 0.0464(14) -0.0025(10) -0.0026(10) -0.0031(10)
C46 0.0300(11) 0.0380(13) 0.0532(15) -0.0081(11) 0.0025(10) -0.0093(10)
C47 0.0231(10) 0.0488(15) 0.0535(15) -0.0165(12) -0.0040(10) -0.0070(10)
C48 0.0254(10) 0.0436(13) 0.0389(12) -0.0141(10) -0.0057(9) -0.0038(9)
C49 0.0313(11) 0.0372(13) 0.0508(14) 0.0076(11) -0.0132(10) -0.0051(9)
C50 0.0369(11) 0.0535(14) 0.0592(14) 0.0029(11) -0.0080(11) 0.0044(10)
C51 0.0509(16) 0.0575(18) 0.0551(17) 0.0043(13) -0.0234(13) -0.0065(13)
C52 0.0317(11) 0.0614(17) 0.0438(14) -0.0116(12) -0.0139(10) -0.0065(11)
C53 0.0637(15) 0.0764(17) 0.0587(15) -0.0234(13) -0.0231(13) -0.0061(13)
C54 0.0378(13) 0.0671(19) 0.0607(17) -0.0094(14) -0.0233(13) 0.0008(13)
C56 0.0208(9) 0.0341(11) 0.0266(10) -0.0012(8) -0.0048(7) -0.0004(8)
C57 0.0260(9) 0.0335(11) 0.0303(10) -0.0010(8) -0.0105(8) 0.0013(8)
C58 0.0310(10) 0.0319(12) 0.0333(11) -0.0009(9) -0.0111(9) -0.0008(9)
C59 0.0312(11) 0.0347(12) 0.0340(11) -0.0028(9) -0.0115(9) -0.0047(9)
C60 0.0224(9) 0.0412(12) 0.0321(11) -0.0025(9) -0.0082(8) -0.0020(8)
C61 0.0214(9) 0.0397(12) 0.0296(10) -0.0055(9) -0.0059(8) 0.0010(8)
C62 0.0459(13) 0.0359(13) 0.0535(15) -0.0102(11) -0.0257(12) 0.0062(10)
C63 0.0300(11) 0.0554(14) 0.0463(13) -0.0117(12) -0.0172(10) 0.0049(10)
C64 0.0158(8) 0.0369(12) 0.0309(10) -0.0042(8) -0.0026(7) 0.0003(8)
C65 0.0192(9) 0.0379(12) 0.0342(11) -0.0057(9) -0.0057(8) -0.0010(8)
C66 0.0193(9) 0.0369(12) 0.0441(12) -0.0093(10) -0.0053(8) -0.0010(8)
C67 0.0274(10) 0.0340(12) 0.0497(14) -0.0031(10) -0.0072(10) 0.0019(9)
C68 0.0306(11) 0.0367(13) 0.0390(12) 0.0001(10) -0.0060(9) 0.0040(9)
C69 0.0250(10) 0.0375(12) 0.0302(10) -0.0027(9) -0.0033(8) 0.0033(8)
C70 0.0348(10) 0.0459(12) 0.0583(12) -0.0179(10) -0.0139(9) 0.0014(9)
C71 0.0562(15) 0.0464(15) 0.0476(14) 0.0027(12) -0.0133(12) 0.0108(11)
C72 0.0215(9) 0.0313(11) 0.0331(10) -0.0058(8) -0.0076(8) 0.0019(8)
C73 0.0226(10) 0.0481(14) 0.0374(12) -0.0050(10) -0.0060(9) 0.0021(9)
C74 0.0233(10) 0.0608(17) 0.0495(14) -0.0073(12) -0.0050(9) 0.0037(10)
C75 0.0203(10) 0.0559(16) 0.0615(16) -0.0106(13) -0.0130(10) 0.0042(10)
C76 0.0266(10) 0.0375(13) 0.0515(14) -0.0080(10) -0.0174(10) 0.0030(9)
C77 0.0248(10) 0.0334(11) 0.0367(11) -0.0065(9) -0.0110(8) 0.0002(8)
C78 0.0347(12) 0.0856(16) 0.0626(14) -0.0062(13) -0.0020(11) 0.0013(11)
C79 0.0429(12) 0.0507(13) 0.0600(14) -0.0056(11) -0.0282(11) -0.0012(10)
C80 0.0222(9) 0.0325(11) 0.0287(10) -0.0056(8) -0.0076(8) -0.0011(8)
C81 0.0232(9) 0.0322(11) 0.0298(10) -0.0069(8) -0.0071(8) 0.0006(8)
C82 0.0269(10) 0.0315(11) 0.0297(10) -0.0039(8) -0.0085(8) -0.0040(8)
C83 0.0262(10) 0.0365(12) 0.0275(10) -0.0033(8) -0.0045(8) -0.0048(8)
C84 0.0200(9) 0.0396(12) 0.0317(10) -0.0068(9) -0.0061(8) -0.0020(8)
C85 0.0207(9) 0.0369(12) 0.0315(10) -0.0032(9) -0.0088(8) -0.0008(8)
C86 0.0321(10) 0.0339(12) 0.0289(10) -0.0049(9) -0.0071(8) -0.0017(9)
C87 0.0240(10) 0.0440(13) 0.0329(11) -0.0032(9) -0.0036(8) 0.0012(9)
B1 0.0198(10) 0.0358(13) 0.0274(11) -0.0047(9) -0.0054(8) 0.0019(9)
F1 0.1082(13) 0.0436(9) 0.0660(10) -0.0058(7) -0.0542(10) 0.0169(9)
F2 0.0432(8) 0.0635(11) 0.1201(14) -0.0466(10) -0.0184(9) 0.0130(8)
F3 0.0655(10) 0.0395(8) 0.0538(9) -0.0165(7) -0.0305(8) 0.0111(7)
F4 0.049(4) 0.056(4) 0.056(4) -0.005(2) -0.013(2) 0.000(2)
F5 0.047(3) 0.053(2) 0.049(3) -0.004(2) -0.018(2) 0.003(2)
F6 0.038(3) 0.044(3) 0.039(3) -0.002(2) -0.015(2) 0.000(2)
F4S 0.0190(14) 0.082(5) 0.063(2) -0.021(3) -0.0096(12) 0.012(2)
F5S 0.0474(18) 0.0595(18) 0.059(2) -0.0026(16) -0.0300(16) 0.0102(13)
F6S 0.0367(16) 0.0563(19) 0.050(2) -0.0071(16) -0.0249(15) -0.0067(13)
F4T 0.047(4) 0.052(4) 0.050(4) -0.005(2) -0.019(2) -0.006(2)
F5T 0.046(4) 0.052(4) 0.053(4) -0.008(2) -0.014(2) 0.003(2)
F6T 0.048(4) 0.058(4) 0.047(4) -0.007(3) -0.020(3) 0.009(3)
F7 0.0495(9) 0.0882(13) 0.0747(11) -0.0486(10) 0.0087(8) -0.0135(9)
F8 0.0958(14) 0.0410(9) 0.0896(14) -0.0238(9) -0.0397(11) 0.0096(9)
F9 0.0507(9) 0.0640(10) 0.0730(11) -0.0315(8) -0.0283(8) 0.0059(7)
F10 0.0481(14) 0.111(2) 0.0350(11) 0.0146(12) 0.0009(10) 0.0032(14)
F11 0.0682(14) 0.0836(17) 0.0450(12) 0.0006(11) -0.0268(10) 0.0003(11)
F12 0.118(2) 0.0512(14) 0.0765(17) 0.0057(12) -0.0420(17) 0.0115(15)
F10S 0.073(4) 0.072(4) 0.034(3) 0.021(3) -0.011(3) -0.015(4)
F11S 0.087(3) 0.082(3) 0.075(3) -0.010(2) -0.022(2) 0.002(2)
F12S 0.053(3) 0.063(3) 0.060(3) 0.007(2) -0.021(2) 0.007(2)
F13 0.066(2) 0.084(2) 0.073(2) -0.0178(19) -0.0030(17) 0.0111(17)
F14 0.054(2) 0.067(2) 0.075(2) -0.0018(18) 0.0002(16) -0.0077(17)
F15 0.0420(9) 0.173(2) 0.0481(10) 0.0030(12) -0.0009(8) -0.0042(12)
F13S 0.0393(16) 0.087(2) 0.0756(19) -0.0043(18) -0.0001(13) -0.0117(17)
F14S 0.100(4) 0.106(4) 0.091(3) -0.054(3) 0.054(3) -0.018(3)
F16 0.0614(11) 0.0931(14) 0.0496(10) -0.0101(9) -0.0267(8) 0.0074(10)
F17 0.063(2) 0.057(2) 0.065(2) 0.0018(16) -0.0340(18) 0.0006(16)
F18 0.043(2) 0.060(2) 0.060(2) -0.0055(18) -0.0262(17) -0.0064(16)
F17S 0.074(3) 0.055(2) 0.064(3) 0.0071(17) -0.041(2) -0.0085(18)
F18S 0.032(2) 0.121(5) 0.075(4) -0.003(4) -0.036(2) 0.003(3)
F19 0.0356(7) 0.0455(8) 0.0467(8) -0.0034(6) -0.0204(6) -0.0003(6)
F20 0.0448(8) 0.0317(7) 0.0413(7) -0.0064(6) -0.0117(6) -0.0002(6)
F21 0.0502(8) 0.0474(9) 0.0286(7) 0.0021(6) -0.0058(6) 0.0043(7)
F22 0.0323(7) 0.0655(10) 0.0447(8) 0.0079(7) 0.0069(6) 0.0082(7)
F23 0.0346(7) 0.0508(9) 0.0625(10) -0.0204(7) -0.0089(7) 0.0108(6)
F24 0.0258(6) 0.0800(12) 0.0471(8) -0.0151(8) -0.0142(6) 0.0091(7)
N1 0.0222(8) 0.0357(10) 0.0297(9) -0.0104(7) -0.0080(7) 0.0042(7)
N2 0.0245(8) 0.0417(11) 0.0290(9) -0.0116(8) -0.0093(7) 0.0018(7)
N3 0.0235(8) 0.0326(10) 0.0279(9) -0.0056(7) -0.0041(7) -0.0021(7)
N4 0.0203(7) 0.0322(10) 0.0299(9) -0.0073(7) -0.0033(6) -0.0007(7)
Si1 0.0229(3) 0.0396(3) 0.0293(3) -0.0100(2) -0.0073(2) 0.0026(2)
Si2 0.0233(3) 0.0394(3) 0.0292(3) -0.0100(2) -0.0072(2) 0.0029(2)

loop_
_atom_type_symbol
_atom_type_description
_atom_type_scat_dispersion_real
_atom_type_scat_dispersion_imag
_atom_type_scat_source
C C 0.0033 0.0016 'International Tables Vol C Tables 4.2.6.8 and 6.1.1.4'
H H 0.0000 0.0000 'International Tables Vol C Tables 4.2.6.8 and 6.1.1.4'
B B 0.0013 0.0007 'International Tables Vol C Tables 4.2.6.8 and 6.1.1.4'
F F 0.0171 0.0103 'International Tables Vol C Tables 4.2.6.8 and 6.1.1.4'
N N 0.0061 0.0033 'International Tables Vol C Tables 4.2.6.8 and 6.1.1.4'
Si Si 0.0817 0.0704 'International Tables Vol C Tables 4.2.6.8 and 6.1.1.4'

loop_
_geom_angle_atom_site_label_1
_geom_angle_atom_site_label_2
_geom_angle_atom_site_label_3
_geom_angle
N1 C1 N2 104.45(18)
N1 C1 Si1 125.96(15)
N2 C1 Si1 129.58(15)
C3 C2 N1 106.86(19)
C3 C2 H2 126.6
N1 C2 H2 126.6
C2 C3 N2 107.0(2)
C2 C3 H3 126.5
N2 C3 H3 126.5
C5 C4 C9 123.9(2)
C5 C4 N1 117.9(2)
C9 C4 N1 118.16(19)
C4 C5 C6 116.7(2)
C4 C5 C10 123.2(2)
C6 C5 C10 120.0(2)
C7 C6 C5 120.9(2)
C7 C6 H6 119.5
C5 C6 H6 119.5
C6 C7 C8 120.8(2)
C6 C7 H7 119.6
C8 C7 H7 119.6
C7 C8 C9 120.9(2)
C7 C8 H8 119.5
C9 C8 H8 119.5
C8 C9 C4 116.6(2)
C8 C9 C13 121.5(2)
C4 C9 C13 121.9(2)
C5 C10 C12 112.8(2)
C5 C10 C11 110.2(2)
C12 C10 C11 109.9(2)
C5 C10 H10 107.9
C12 C10 H10 107.9
C11 C10 H10 107.9
C10 C11 H11A 109.5
C10 C11 H11B 109.5
H11A C11 H11B 109.5
C10 C11 H11C 109.5
H11A C11 H11C 109.5
H11B C11 H11C 109.5
C10 C12 H12A 109.5
C10 C12 H12B 109.5
H12A C12 H12B 109.5
C10 C12 H12C 109.5
H12A C12 H12C 109.5
H12B C12 H12C 109.5
C15 C13 C9 112.6(2)
C15 C13 C14 111.2(2)
C9 C13 C14 111.0(2)
C15 C13 H13 107.3
C9 C13 H13 107.3
C14 C13 H13 107.3
C13 C14 H14A 109.5
C13 C14 H14B 109.5
H14A C14 H14B 109.5
C13 C14 H14C 109.5
H14A C14 H14C 109.5
H14B C14 H14C 109.5
C13 C15 H15A 109.5
C13 C15 H15B 109.5
H15A C15 H15B 109.5
C13 C15 H15C 109.5
H15A C15 H15C 109.5
H15B C15 H15C 109.5
C21 C16 C17 124.5(2)
C21 C16 N2 117.5(2)
C17 C16 N2 118.0(2)
C18 C17 C16 116.2(2)
C18 C17 C22 121.7(2)
C16 C17 C22 122.1(2)
C19 C18 C17 121.0(2)
C19 C18 H18 119.5
C17 C18 H18 119.5
C20 C19 C18 121.0(2)
C20 C19 H19 119.5
C18 C19 H19 119.5
C19 C20 C21 121.2(2)
C19 C20 H20 119.4
C21 C20 H20 119.4
C16 C21 C20 116.0(2)
C16 C21 C25 123.5(2)
C20 C21 C25 120.5(2)
C17 C22 C24 113.8(2)
C17 C22 C23 110.5(2)
C24 C22 C23 109.3(2)
C17 C22 H22 107.7
C24 C22 H22 107.7
C23 C22 H22 107.7
C22 C23 H23A 109.5
C22 C23 H23B 109.5
H23A C23 H23B 109.5
C22 C23 H23C 109.5
H23A C23 H23C 109.5
H23B C23 H23C 109.5
C22 C24 H24A 109.5
C22 C24 H24B 109.5
H24A C24 H24B 109.5
C22 C24 H24C 109.5
H24A C24 H24C 109.5
H24B C24 H24C 109.5
C21 C25 C27 113.0(3)
C21 C25 C26 111.1(3)
C27 C25 C26 109.3(3)
C21 C25 H25 107.7
C27 C25 H25 107.7
C26 C25 H25 107.7
C25 C26 H26A 109.5
C25 C26 H26B 109.5
H26A C26 H26B 109.5
C25 C26 H26C 109.5
H26A C26 H26C 109.5
H26B C26 H26C 109.5
C25 C27 H27A 109.5
C25 C27 H27B 109.5
H27A C27 H27B 109.5
C25 C27 H27C 109.5
H27A C27 H27C 109.5
H27B C27 H27C 109.5
Si1 C55 H55A 109.5
Si1 C55 H55B 109.5
H55A C55 H55B 109.5
Si1 C55 H55C 109.5
H55A C55 H55C 109.5
H55B C55 H55C 109.5
N4 C28 N3 104.65(17)
N4 C28 Si2 124.87(15)
N3 C28 Si2 128.46(16)
C30 C29 N3 107.24(19)
C30 C29 H29 126.4
N3 C29 H29 126.4
C29 C30 N4 106.8(2)
C29 C30 H30 126.6
N4 C30 H30 126.6
C36 C31 C32 123.4(2)
C36 C31 N3 119.2(2)
C32 C31 N3 117.5(2)
C33 C32 C31 116.7(2)
C33 C32 C37 121.3(2)
C31 C32 C37 121.9(2)
C34 C33 C32 121.2(2)
C34 C33 H33 119.4
C32 C33 H33 119.4
C35 C34 C33 120.4(2)
C35 C34 H34 119.8
C33 C34 H34 119.8
C34 C35 C36 121.2(2)
C34 C35 H35 119.4
C36 C35 H35 119.4
C31 C36 C35 117.0(2)
C31 C36 C40 123.4(2)
C35 C36 C40 119.6(2)
C32 C37 C39 114.0(2)
C32 C37 C38 110.1(2)
C39 C37 C38 109.8(2)
C32 C37 H37 107.6
C39 C37 H37 107.6
C38 C37 H37 107.6
C37 C38 H38A 109.5
C37 C38 H38B 109.5
H38A C38 H38B 109.5
C37 C38 H38C 109.5
H38A C38 H38C 109.5
H38B C38 H38C 109.5
C37 C39 H39A 109.5
C37 C39 H39B 109.5
H39A C39 H39B 109.5
C37 C39 H39C 109.5
H39A C39 H39C 109.5
H39B C39 H39C 109.5
C36 C40 C42 113.1(2)
C36 C40 C41 109.8(2)
C42 C40 C41 109.5(2)
C36 C40 H40 108.1
C42 C40 H40 108.1
C41 C40 H40 108.1
C40 C41 H41A 109.5
C40 C41 H41B 109.5
H41A C41 H41B 109.5
C40 C41 H41C 109.5
H41A C41 H41C 109.5
H41B C41 H41C 109.5
C40 C42 H42A 109.5
C40 C42 H42B 109.5
H42A C42 H42B 109.5
C40 C42 H42C 109.5
H42A C42 H42C 109.5
H42B C42 H42C 109.5
C44 C43 C48 123.2(2)
C44 C43 N4 119.38(19)
C48 C43 N4 117.4(2)
C45 C44 C43 117.5(2)
C45 C44 C49 120.2(2)
C43 C44 C49 122.25(19)
C46 C45 C44 120.9(2)
C46 C45 H45 119.6
C44 C45 H45 119.6
C47 C46 C45 120.2(2)
C47 C46 H46 119.9
C45 C46 H46 119.9
C46 C47 C48 121.8(2)
C46 C47 H47 119.1
C48 C47 H47 119.1
C47 C48 C43 116.4(2)
C47 C48 C52 120.1(2)
C43 C48 C52 123.5(2)
C51 C49 C44 111.9(2)
C51 C49 C50 111.5(2)
C44 C49 C50 109.8(2)
C51 C49 H49 107.8
C44 C49 H49 107.8
C50 C49 H49 107.8
C49 C50 H50A 109.5
C49 C50 H50B 109.5
H50A C50 H50B 109.5
C49 C50 H50C 109.5
H50A C50 H50C 109.5
H50B C50 H50C 109.5
C49 C51 H51A 109.5
C49 C51 H51B 109.5
H51A C51 H51B 109.5
C49 C51 H51C 109.5
H51A C51 H51C 109.5
H51B C51 H51C 109.5
C48 C52 C53 110.6(3)
C48 C52 C54 112.1(2)
C53 C52 C54 110.6(2)
C48 C52 H52 107.8
C53 C52 H52 107.8
C54 C52 H52 107.8
C52 C53 H53A 109.5
C52 C53 H53B 109.5
H53A C53 H53B 109.5
C52 C53 H53C 109.5
H53A C53 H53C 109.5
H53B C53 H53C 109.5
C52 C54 H54A 109.5
C52 C54 H54B 109.5
H54A C54 H54B 109.5
C52 C54 H54C 109.5
H54A C54 H54C 109.5
H54B C54 H54C 109.5
C57 C56 C61 115.3(2)
C57 C56 B1 123.91(18)
C61 C56 B1 120.55(19)
C58 C57 C56 122.60(19)
C58 C57 H57 118.7
C56 C57 H57 118.7
C59 C58 C57 120.6(2)
C59 C58 C62 120.1(2)
C57 C58 C62 119.2(2)
C60 C59 C58 118.0(2)
C60 C59 H59 121.0
C58 C59 H59 121.0
C59 C60 C61 121.0(2)
C59 C60 C63 120.4(2)
C61 C60 C63 118.5(2)
C60 C61 C56 122.4(2)
C60 C61 H61 118.8
C56 C61 H61 118.8
F2 C62 F1 105.7(2)
F2 C62 F3 106.3(2)
F1 C62 F3 105.3(2)
F2 C62 C58 112.7(2)
F1 C62 C58 112.3(2)
F3 C62 C58 113.8(2)
F5 C63 F6S 120.4(6)
F5 C63 F4S 81.5(7)
F6S C63 F4S 107.5(3)
F5 C63 F5T 53.3(10)
F6S C63 F5T 124.5(7)
F4S C63 F5T 28.9(6)
F5 C63 F5S 25.0(6)
F6S C63 F5S 107.3(3)
F4S C63 F5S 106.0(3)
F5T C63 F5S 78.2(7)
F5 C63 F6 105.6(7)
F6S C63 F6 21.3(5)
F4S C63 F6 123.0(6)
F5T C63 F6 130.3(8)
F5S C63 F6 88.0(6)
F5 C63 F4T 131.7(8)
F6S C63 F4T 24.9(6)
F4S C63 F4T 86.5(7)
F5T C63 F4T 110.0(8)
F5S C63 F4T 127.6(6)
F6 C63 F4T 46.2(9)
F5 C63 F6T 49.7(10)
F6S C63 F6T 86.2(7)
F4S C63 F6T 127.3(7)
F5T C63 F6T 101.9(8)
F5S C63 F6T 25.4(6)
F6 C63 F6T 65.4(9)
F4T C63 F6T 109.9(8)
F5 C63 F4 104.6(8)
F6S C63 F4 86.0(7)
F4S C63 F4 25.7(6)
F5T C63 F4 54.2(9)
F5S C63 F4 127.4(6)
F6 C63 F4 105.2(8)
F4T C63 F4 62.7(10)
F6T C63 F4 141.7(8)
F5 C63 C60 116.9(6)
F6S C63 C60 113.7(3)
F4S C63 C60 111.2(2)
F5T C63 C60 115.1(6)
F5S C63 C60 110.8(3)
F6 C63 C60 114.4(5)
F4T C63 C60 111.1(6)
F6T C63 C60 108.4(6)
F4 C63 C60 109.1(6)
C69 C64 C65 115.5(2)
C69 C64 B1 123.6(2)
C65 C64 B1 120.82(19)
C66 C65 C64 122.6(2)
C66 C65 H65 118.7
C64 C65 H65 118.7
C65 C66 C67 120.6(2)
C65 C66 C70 118.6(2)
C67 C66 C70 120.8(2)
C68 C67 C66 117.9(2)
C68 C67 H67 121.0
C66 C67 H67 121.0
C67 C68 C69 121.1(2)
C67 C68 C71 120.5(2)
C69 C68 C71 118.3(2)
C68 C69 C64 122.2(2)
C68 C69 H69 118.9
C64 C69 H69 118.9
F8 C70 F9 106.7(2)
F8 C70 F7 106.4(2)
F9 C70 F7 104.0(2)
F8 C70 C66 114.0(2)
F9 C70 C66 112.6(2)
F7 C70 C66 112.3(2)
F11S C71 F12 126.5(7)
F11S C71 F12S 127.0(9)
F12 C71 F12S 33.1(4)
F11S C71 F10 37.5(7)
F12 C71 F10 111.1(3)
F12S C71 F10 135.1(5)
F11S C71 F11 63.7(8)
F12 C71 F11 103.2(3)
F12S C71 F11 76.4(6)
F10 C71 F11 100.0(3)
F11S C71 C68 116.9(6)
F12 C71 C68 115.9(3)
F12S C71 C68 109.2(5)
F10 C71 C68 113.4(2)
F11 C71 C68 111.6(2)
F11S C71 F10S 100.9(8)
F12 C71 F10S 58.4(4)
F12S C71 F10S 91.5(6)
F10 C71 F10S 65.3(4)
F11 C71 F10S 144.4(4)
C68 C71 F10S 104.1(4)
C77 C72 C73 115.77(19)
C77 C72 B1 125.13(19)
C73 C72 B1 119.00(18)
C74 C73 C72 122.3(2)
C74 C73 H73 118.9
C72 C73 H73 118.9
C73 C74 C75 120.5(2)
C73 C74 C78 120.6(3)
C75 C74 C78 118.9(2)
C76 C75 C74 118.4(2)
C76 C75 H75 120.8
C74 C75 H75 120.8
C75 C76 C77 120.8(2)
C75 C76 C79 120.3(2)
C77 C76 C79 119.0(2)
C72 C77 C76 122.3(2)
C72 C77 H77 118.9
C76 C77 H77 118.9
F13 C78 F13S 75.9(4)
F13 C78 F15 118.7(5)
F13S C78 F15 110.0(4)
F13 C78 F14S 26.7(4)
F13S C78 F14S 101.3(4)
F15 C78 F14S 101.9(5)
F13 C78 C74 114.9(5)
F13S C78 C74 117.8(4)
F15 C78 C74 114.2(2)
F14S C78 C74 109.6(3)
F13 C78 F14 99.8(5)
F13S C78 F14 23.9(3)
F15 C78 F14 99.3(4)
F14S C78 F14 125.0(4)
C74 C78 F14 106.6(4)
F18S C79 F17 86.1(5)
F18S C79 F16 106.8(5)
F17 C79 F16 120.0(5)
F18S C79 F17S 106.2(5)
F17 C79 F17S 29.1(2)
F16 C79 F17S 93.5(4)
F18S C79 F18 18.7(6)
F17 C79 F18 103.5(4)
F16 C79 F18 103.2(4)
F17S C79 F18 124.9(4)
F18S C79 C76 120.1(5)
F17 C79 C76 109.1(3)
F16 C79 C76 112.8(2)
F17S C79 C76 114.0(3)
F18 C79 C76 106.9(4)
C85 C80 C81 115.57(19)
C85 C80 B1 122.86(19)
C81 C80 B1 121.45(18)
C82 C81 C80 122.39(19)
C82 C81 H81 118.8
C80 C81 H81 118.8
C81 C82 C83 120.8(2)
C81 C82 C86 118.51(19)
C83 C82 C86 120.72(19)
C84 C83 C82 117.80(19)
C84 C83 H83 121.1
C82 C83 H83 121.1
C83 C84 C85 121.32(19)
C83 C84 C87 120.45(19)
C85 C84 C87 118.2(2)
C84 C85 C80 121.9(2)
C84 C85 H85 119.0
C80 C85 H85 119.0
F21 C86 F20 106.85(18)
F21 C86 F19 106.28(17)
F20 C86 F19 105.18(18)
F21 C86 C82 113.29(19)
F20 C86 C82 112.72(18)
F19 C86 C82 111.94(18)
F24 C87 F22 107.91(18)
F24 C87 F23 105.23(19)
F22 C87 F23 105.65(19)
F24 C87 C84 112.69(19)
F22 C87 C84 113.15(19)
F23 C87 C84 111.66(18)
C80 B1 C56 104.44(17)
C80 B1 C72 113.37(17)
C56 B1 C72 111.43(17)
C80 B1 C64 110.88(17)
C56 B1 C64 111.66(17)
C72 B1 C64 105.23(17)
C1 N1 C2 111.01(18)
C1 N1 C4 125.65(17)
C2 N1 C4 123.21(17)
C1 N2 C3 110.71(17)
C1 N2 C16 125.46(18)
C3 N2 C16 123.72(18)
C28 N3 C29 110.45(18)
C28 N3 C31 124.03(18)
C29 N3 C31 125.01(18)
C28 N4 C30 110.85(18)
C28 N4 C43 123.81(17)
C30 N4 C43 124.78(19)
C55 Si1 C1 111.27(10)
C55 Si1 Si2 133.71(8)
C1 Si1 Si2 114.62(7)
C28 Si2 Si1 95.13(6)

loop_
_geom_bond_atom_site_label_1
_geom_bond_atom_site_label_2
_geom_bond_distance
C1 N1 1.357(3)
C1 N2 1.362(3)
C1 Si1 1.901(2)
C2 C3 1.347(3)
C2 N1 1.377(3)
C2 H2 0.9500
C3 N2 1.379(3)
C3 H3 0.9500
C4 C5 1.394(3)
C4 C9 1.400(3)
C4 N1 1.445(3)
C5 C6 1.396(3)
C5 C10 1.522(3)
C6 C7 1.375(4)
C6 H6 0.9500
C7 C8 1.387(4)
C7 H7 0.9500
C8 C9 1.390(3)
C8 H8 0.9500
C9 C13 1.523(3)
C10 C12 1.528(4)
C10 C11 1.529(4)
C10 H10 1.0000
C11 H11A 0.9800
C11 H11B 0.9800
C11 H11C 0.9800
C12 H12A 0.9800
C12 H12B 0.9800
C12 H12C 0.9800
C13 C15 1.521(4)
C13 C14 1.526(4)
C13 H13 1.0000
C14 H14A 0.9800
C14 H14B 0.9800
C14 H14C 0.9800
C15 H15A 0.9800
C15 H15B 0.9800
C15 H15C 0.9800
C16 C21 1.399(3)
C16 C17 1.401(3)
C16 N2 1.447(3)
C17 C18 1.393(3)
C17 C22 1.524(4)
C18 C19 1.382(4)
C18 H18 0.9500
C19 C20 1.374(4)
C19 H19 0.9500
C20 C21 1.399(3)
C20 H20 0.9500
C21 C25 1.518(4)
C22 C24 1.526(4)
C22 C23 1.529(4)
C22 H22 1.0000
C23 H23A 0.9800
C23 H23B 0.9800
C23 H23C 0.9800
C24 H24A 0.9800
C24 H24B 0.9800
C24 H24C 0.9800
C25 C27 1.526(5)
C25 C26 1.533(4)
C25 H25 1.0000
C26 H26A 0.9800
C26 H26B 0.9800
C26 H26C 0.9800
C27 H27A 0.9800
C27 H27B 0.9800
C27 H27C 0.9800
C55 Si1 1.885(2)
C55 H55A 0.9800
C55 H55B 0.9800
C55 H55C 0.9800
C28 N4 1.357(3)
C28 N3 1.362(3)
C28 Si2 1.947(2)
C29 C30 1.342(3)
C29 N3 1.383(3)
C29 H29 0.9500
C30 N4 1.383(3)
C30 H30 0.9500
C31 C36 1.393(3)
C31 C32 1.411(3)
C31 N3 1.454(3)
C32 C33 1.390(4)
C32 C37 1.522(3)
C33 C34 1.386(4)
C33 H33 0.9500
C34 C35 1.381(4)
C34 H34 0.9500
C35 C36 1.396(4)
C35 H35 0.9500
C36 C40 1.519(3)
C37 C39 1.530(4)
C37 C38 1.532(4)
C37 H37 1.0000
C38 H38A 0.9800
C38 H38B 0.9800
C38 H38C 0.9800
C39 H39A 0.9800
C39 H39B 0.9800
C39 H39C 0.9800
C40 C42 1.525(4)
C40 C41 1.533(4)
C40 H40 1.0000
C41 H41A 0.9800
C41 H41B 0.9800
C41 H41C 0.9800
C42 H42A 0.9800
C42 H42B 0.9800
C42 H42C 0.9800
C43 C44 1.393(3)
C43 C48 1.408(3)
C43 N4 1.452(3)
C44 C45 1.388(3)
C44 C49 1.522(3)
C45 C46 1.388(4)
C45 H45 0.9500
C46 C47 1.374(4)
C46 H46 0.9500
C47 C48 1.393(3)
C47 H47 0.9500
C48 C52 1.516(4)
C49 C51 1.521(4)
C49 C50 1.530(4)
C49 H49 1.0000
C50 H50A 0.9800
C50 H50B 0.9800
C50 H50C 0.9800
C51 H51A 0.9800
C51 H51B 0.9800
C51 H51C 0.9800
C52 C53 1.524(4)
C52 C54 1.529(4)
C52 H52 1.0000
C53 H53A 0.9800
C53 H53B 0.9800
C53 H53C 0.9800
C54 H54A 0.9800
C54 H54B 0.9800
C54 H54C 0.9800
C56 C57 1.397(3)
C56 C61 1.408(3)
C56 B1 1.639(3)
C57 C58 1.391(3)
C57 H57 0.9500
C58 C59 1.391(3)
C58 C62 1.484(3)
C59 C60 1.384(3)
C59 H59 0.9500
C60 C61 1.384(3)
C60 C63 1.494(3)
C61 H61 0.9500
C62 F2 1.332(3)
C62 F1 1.340(3)
C62 F3 1.342(3)
C63 F5 1.255(12)
C63 F6S 1.322(4)
C63 F4S 1.331(4)
C63 F5T 1.361(15)
C63 F5S 1.365(5)
C63 F6 1.366(12)
C63 F4T 1.378(13)
C63 F6T 1.383(13)
C63 F4 1.407(15)
C64 C69 1.399(3)
C64 C65 1.401(3)
C64 B1 1.640(3)
C65 C66 1.392(3)
C65 H65 0.9500
C66 C67 1.393(3)
C66 C70 1.486(4)
C67 C68 1.381(4)
C67 H67 0.9500
C68 C69 1.397(3)
C68 C71 1.492(4)
C69 H69 0.9500
C70 F8 1.330(3)
C70 F9 1.339(3)
C70 F7 1.340(3)
C71 F11S 1.160(13)
C71 F12 1.301(4)
C71 F12S 1.302(10)
C71 F10 1.337(4)
C71 F11 1.396(4)
C71 F10S 1.532(9)
C72 C77 1.393(3)
C72 C73 1.401(3)
C72 B1 1.640(3)
C73 C74 1.387(3)
C73 H73 0.9500
C74 C75 1.395(4)
C74 C78 1.492(4)
C75 C76 1.369(4)
C75 H75 0.9500
C76 C77 1.398(3)
C76 C79 1.493(4)
C77 H77 0.9500
C78 F13 1.204(8)
C78 F13S 1.227(6)
C78 F15 1.317(4)
C78 F14S 1.439(8)
C78 F14 1.514(8)
C79 F18S 1.253(8)
C79 F17 1.318(6)
C79 F16 1.336(4)
C79 F17S 1.396(6)
C79 F18 1.408(9)
C80 C85 1.401(3)
C80 C81 1.404(3)
C80 B1 1.633(3)
C81 C82 1.387(3)
C81 H81 0.9500
C82 C83 1.390(3)
C82 C86 1.488(3)
C83 C84 1.383(3)
C83 H83 0.9500
C84 C85 1.391(3)
C84 C87 1.499(3)
C85 H85 0.9500
C86 F21 1.333(3)
C86 F20 1.343(3)
C86 F19 1.356(3)
C87 F24 1.329(3)
C87 F22 1.330(3)
C87 F23 1.353(3)
Si1 Si2 2.1909(8)

loop_
_geom_torsion_atom_site_label_1
_geom_torsion_atom_site_label_2
_geom_torsion_atom_site_label_3
_geom_torsion_atom_site_label_4
_geom_torsion
N1 C2 C3 N2 -0.3(3)
C9 C4 C5 C6 -0.2(3)
N1 C4 C5 C6 -179.68(19)
C9 C4 C5 C10 -178.6(2)
N1 C4 C5 C10 1.9(3)
C4 C5 C6 C7 -0.1(3)
C10 C5 C6 C7 178.4(2)
C5 C6 C7 C8 -0.1(4)
C6 C7 C8 C9 0.6(4)
C7 C8 C9 C4 -0.8(3)
C7 C8 C9 C13 179.0(2)
C5 C4 C9 C8 0.6(3)
N1 C4 C9 C8 -179.90(19)
C5 C4 C9 C13 -179.2(2)
N1 C4 C9 C13 0.3(3)
C4 C5 C10 C12 -123.8(2)
C6 C5 C10 C12 57.8(3)
C4 C5 C10 C11 112.9(3)
C6 C5 C10 C11 -65.4(3)
C8 C9 C13 C15 -35.4(3)
C4 C9 C13 C15 144.4(2)
C8 C9 C13 C14 89.9(3)
C4 C9 C13 C14 -90.2(3)
C21 C16 C17 C18 2.2(3)
N2 C16 C17 C18 -178.0(2)
C21 C16 C17 C22 -177.6(2)
N2 C16 C17 C22 2.1(3)
C16 C17 C18 C19 -1.1(4)
C22 C17 C18 C19 178.8(2)
C17 C18 C19 C20 -0.1(4)
C18 C19 C20 C21 0.2(4)
C17 C16 C21 C20 -2.1(4)
N2 C16 C21 C20 178.1(2)
C17 C16 C21 C25 178.5(2)
N2 C16 C21 C25 -1.2(3)
C19 C20 C21 C16 0.8(4)
C19 C20 C21 C25 -179.8(2)
C18 C17 C22 C24 29.2(3)
C16 C17 C22 C24 -150.9(2)
C18 C17 C22 C23 -94.2(3)
C16 C17 C22 C23 85.7(3)
C16 C21 C25 C27 -132.6(3)
C20 C21 C25 C27 48.1(4)
C16 C21 C25 C26 104.1(3)
C20 C21 C25 C26 -75.2(3)
N3 C29 C30 N4 -0.1(3)
C36 C31 C32 C33 4.2(3)
N3 C31 C32 C33 -176.7(2)
C36 C31 C32 C37 -172.1(2)
N3 C31 C32 C37 7.0(3)
C31 C32 C33 C34 -2.2(4)
C37 C32 C33 C34 174.1(2)
C32 C33 C34 C35 -0.7(4)
C33 C34 C35 C36 1.9(4)
C32 C31 C36 C35 -3.1(3)
N3 C31 C36 C35 177.8(2)
C32 C31 C36 C40 174.2(2)
N3 C31 C36 C40 -4.9(3)
C34 C35 C36 C31 -0.1(4)
C34 C35 C36 C40 -177.5(2)
C33 C32 C37 C39 28.5(3)
C31 C32 C37 C39 -155.4(2)
C33 C32 C37 C38 -95.5(3)
C31 C32 C37 C38 80.7(3)
C31 C36 C40 C42 135.1(2)
C35 C36 C40 C42 -47.7(3)
C31 C36 C40 C41 -102.2(3)
C35 C36 C40 C41 75.0(3)
C48 C43 C44 C45 1.0(4)
N4 C43 C44 C45 -179.3(2)
C48 C43 C44 C49 -176.5(2)
N4 C43 C44 C49 3.2(3)
C43 C44 C45 C46 0.5(4)
C49 C44 C45 C46 178.0(2)
C44 C45 C46 C47 -1.6(4)
C45 C46 C47 C48 1.2(4)
C46 C47 C48 C43 0.1(4)
C46 C47 C48 C52 -178.4(2)
C44 C43 C48 C47 -1.3(3)
N4 C43 C48 C47 178.9(2)
C44 C43 C48 C52 177.2(2)
N4 C43 C48 C52 -2.6(3)
C45 C44 C49 C51 46.1(3)
C43 C44 C49 C51 -136.5(2)
C45 C44 C49 C50 -78.3(3)
C43 C44 C49 C50 99.1(3)
C47 C48 C52 C53 64.3(3)
C43 C48 C52 C53 -114.1(3)
C47 C48 C52 C54 -59.8(3)
C43 C48 C52 C54 121.8(3)
C61 C56 C57 C58 -0.9(3)
B1 C56 C57 C58 -175.9(2)
C56 C57 C58 C59 -0.7(3)
C56 C57 C58 C62 178.4(2)
C57 C58 C59 C60 1.2(3)
C62 C58 C59 C60 -177.9(2)
C58 C59 C60 C61 0.0(3)
C58 C59 C60 C63 -178.5(2)
C59 C60 C61 C56 -1.7(3)
C63 C60 C61 C56 176.8(2)
C57 C56 C61 C60 2.1(3)
B1 C56 C61 C60 177.3(2)
C59 C58 C62 F2 -135.3(2)
C57 C58 C62 F2 45.6(3)
C59 C58 C62 F1 105.4(3)
C57 C58 C62 F1 -73.7(3)
C59 C58 C62 F3 -14.1(3)
C57 C58 C62 F3 166.8(2)
C59 C60 C63 F5 143.3(9)
C61 C60 C63 F5 -35.2(10)
C59 C60 C63 F6S -4.2(5)
C61 C60 C63 F6S 177.3(4)
C59 C60 C63 F4S -125.7(5)
C61 C60 C63 F4S 55.8(6)
C59 C60 C63 F5T -156.9(9)
C61 C60 C63 F5T 24.6(9)
C59 C60 C63 F5S 116.7(5)
C61 C60 C63 F5S -61.8(5)
C59 C60 C63 F6 19.2(8)
C61 C60 C63 F6 -159.4(8)
C59 C60 C63 F4T -31.1(9)
C61 C60 C63 F4T 150.4(8)
C59 C60 C63 F6T 89.9(9)
C61 C60 C63 F6T -88.7(9)
C59 C60 C63 F4 -98.3(8)
C61 C60 C63 F4 83.1(8)
C69 C64 C65 C66 -2.5(3)
B1 C64 C65 C66 -179.05(18)
C64 C65 C66 C67 0.6(3)
C64 C65 C66 C70 -178.4(2)
C65 C66 C67 C68 1.3(3)
C70 C66 C67 C68 -179.7(2)
C66 C67 C68 C69 -1.2(3)
C66 C67 C68 C71 -179.7(2)
C67 C68 C69 C64 -0.7(3)
C71 C68 C69 C64 177.7(2)
C65 C64 C69 C68 2.5(3)
B1 C64 C69 C68 179.0(2)
C65 C66 C70 F8 -172.3(2)
C67 C66 C70 F8 8.6(3)
C65 C66 C70 F9 -50.6(3)
C67 C66 C70 F9 130.4(2)
C65 C66 C70 F7 66.5(3)
C67 C66 C70 F7 -112.5(3)
C67 C68 C71 F11S -169.2(9)
C69 C68 C71 F11S 12.3(9)
C67 C68 C71 F12 2.5(4)
C69 C68 C71 F12 -176.0(3)
C67 C68 C71 F12S 37.7(6)
C69 C68 C71 F12S -140.8(6)
C67 C68 C71 F10 -127.7(3)
C69 C68 C71 F10 53.8(4)
C67 C68 C71 F11 120.2(3)
C69 C68 C71 F11 -58.2(3)
C67 C68 C71 F10S -58.9(5)
C69 C68 C71 F10S 122.6(4)
C77 C72 C73 C74 -1.0(4)
B1 C72 C73 C74 -177.5(2)
C72 C73 C74 C75 -1.1(4)
C72 C73 C74 C78 -179.9(3)
C73 C74 C75 C76 1.6(4)
C78 C74 C75 C76 -179.6(3)
C74 C75 C76 C77 0.0(4)
C74 C75 C76 C79 -178.7(3)
C73 C72 C77 C76 2.6(3)
B1 C72 C77 C76 178.9(2)
C75 C76 C77 C72 -2.2(4)
C79 C76 C77 C72 176.5(2)
C73 C74 C78 F13 126.0(6)
C75 C74 C78 F13 -52.8(7)
C73 C74 C78 F13S -147.4(5)
C75 C74 C78 F13S 33.9(6)
C73 C74 C78 F15 -16.0(5)
C75 C74 C78 F15 165.2(3)
C73 C74 C78 F14S 97.6(6)
C75 C74 C78 F14S -81.1(6)
C73 C74 C78 F14 -124.6(4)
C75 C74 C78 F14 56.7(5)
C75 C76 C79 F18S -5.4(7)
C77 C76 C79 F18S 175.9(7)
C75 C76 C79 F17 91.4(5)
C77 C76 C79 F17 -87.3(5)
C75 C76 C79 F16 -132.7(3)
C77 C76 C79 F16 48.6(3)
C75 C76 C79 F17S 122.3(5)
C77 C76 C79 F17S -56.5(6)
C75 C76 C79 F18 -19.9(5)
C77 C76 C79 F18 161.4(4)
C85 C80 C81 C82 5.4(3)
B1 C80 C81 C82 -178.36(19)
C80 C81 C82 C83 -3.4(3)
C80 C81 C82 C86 175.5(2)
C81 C82 C83 C84 -1.1(3)
C86 C82 C83 C84 -180.0(2)
C82 C83 C84 C85 3.3(3)
C82 C83 C84 C87 -178.5(2)
C83 C84 C85 C80 -1.1(3)
C87 C84 C85 C80 -179.3(2)
C81 C80 C85 C84 -3.2(3)
B1 C80 C85 C84 -179.4(2)
C81 C82 C86 F21 -170.99(19)
C83 C82 C86 F21 7.9(3)
C81 C82 C86 F20 67.5(3)
C83 C82 C86 F20 -113.6(2)
C81 C82 C86 F19 -50.8(3)
C83 C82 C86 F19 128.1(2)
C83 C84 C87 F24 130.8(2)
C85 C84 C87 F24 -51.0(3)
C83 C84 C87 F22 8.0(3)
C85 C84 C87 F22 -173.8(2)
C83 C84 C87 F23 -111.0(2)
C85 C84 C87 F23 67.2(3)
C85 C80 B1 C56 92.7(2)
C81 C80 B1 C56 -83.3(2)
C85 C80 B1 C72 -145.9(2)
C81 C80 B1 C72 38.2(3)
C85 C80 B1 C64 -27.8(3)
C81 C80 B1 C64 156.30(19)
C57 C56 B1 C80 96.5(2)
C61 C56 B1 C80 -78.3(2)
C57 C56 B1 C72 -26.3(3)
C61 C56 B1 C72 158.98(19)
C57 C56 B1 C64 -143.7(2)
C61 C56 B1 C64 41.6(3)
C77 C72 B1 C80 16.4(3)
C73 C72 B1 C80 -167.4(2)
C77 C72 B1 C56 133.9(2)
C73 C72 B1 C56 -49.9(3)
C77 C72 B1 C64 -104.9(2)
C73 C72 B1 C64 71.3(2)
C69 C64 B1 C80 141.45(19)
C65 C64 B1 C80 -42.3(2)
C69 C64 B1 C56 25.4(3)
C65 C64 B1 C56 -158.28(18)
C69 C64 B1 C72 -95.6(2)
C65 C64 B1 C72 80.7(2)
N2 C1 N1 C2 -0.5(3)
Si1 C1 N1 C2 178.84(17)
N2 C1 N1 C4 -176.5(2)
Si1 C1 N1 C4 2.9(3)
C3 C2 N1 C1 0.5(3)
C3 C2 N1 C4 176.6(2)
C5 C4 N1 C1 93.8(3)
C9 C4 N1 C1 -85.7(3)
C5 C4 N1 C2 -81.7(3)
C9 C4 N1 C2 98.8(3)
N1 C1 N2 C3 0.4(3)
Si1 C1 N2 C3 -178.99(18)
N1 C1 N2 C16 176.6(2)
Si1 C1 N2 C16 -2.8(3)
C2 C3 N2 C1 -0.1(3)
C2 C3 N2 C16 -176.3(2)
C21 C16 N2 C1 -90.2(3)
C17 C16 N2 C1 90.1(3)
C21 C16 N2 C3 85.6(3)
C17 C16 N2 C3 -94.2(3)
N4 C28 N3 C29 1.0(2)
Si2 C28 N3 C29 165.23(16)
N4 C28 N3 C31 -171.09(18)
Si2 C28 N3 C31 -6.9(3)
C30 C29 N3 C28 -0.6(3)
C30 C29 N3 C31 171.4(2)
C36 C31 N3 C28 -109.4(2)
C32 C31 N3 C28 71.4(3)
C36 C31 N3 C29 79.7(3)
C32 C31 N3 C29 -99.5(3)
N3 C28 N4 C30 -1.1(2)
Si2 C28 N4 C30 -166.03(16)
N3 C28 N4 C43 170.67(18)
Si2 C28 N4 C43 5.7(3)
C29 C30 N4 C28 0.7(3)
C29 C30 N4 C43 -170.9(2)
C44 C43 N4 C28 96.0(3)
C48 C43 N4 C28 -84.2(3)
C44 C43 N4 C30 -93.4(3)
C48 C43 N4 C30 86.4(3)
N1 C1 Si1 C55 160.32(19)
N2 C1 Si1 C55 -20.5(2)
N1 C1 Si1 Si2 -13.4(2)
N2 C1 Si1 Si2 165.80(18)
N4 C28 Si2 Si1 -110.17(17)
N3 C28 Si2 Si1 88.54(18)
C55 Si1 Si2 C28 10.73(14)
C1 Si1 Si2 C28 -177.35(10)
